data_7157346
loop_
_publ_author_name
'Ashitha, Kizhakkan Thiruthi'
'Vinaya, Puthiya Purayil'
'Krishna, Ajay'
'Vincent, Deepthy Cheeran'
'Jalaja, Renjitha'
'Varughese, Sunil'
'Balappa Somappa, Sasidhar'

_publ_section_title
;
 I<sub>2</sub>/TBHP mediated diastereoselective synthesis of
 spiroaziridines.
;
_journal_issue 8
_journal_name_full 'Organic &amp; biomolecular chemistry'
_journal_page_first 1588
_journal_page_last 1593
_journal_paper_doi 10.1039/c9ob02711d
_journal_volume 18
_journal_year 2020
_chemical_formula_sum 'C10.5 H10.5 N10.5 O10.5'
_chemical_formula_weight 451.79
_space_group_crystal_system triclinic
_space_group_IT_number 2
_space_group_name_Hall '-P 1'
_space_group_name_H-M_alt 'P -1'
_atom_sites_solution_hydrogens mixed
_audit_creation_method SHELXL-2018/3
_audit_update_record
;
2019-08-28 deposited with the CCDC.	2020-02-05 downloaded from the CCDC.
;
_cell_angle_alpha 100.231(6)
_cell_angle_beta 105.032(6)
_cell_angle_gamma 95.125(4)
_cell_formula_units_Z 2
_cell_length_a 9.842(4)
_cell_length_b 9.949(4)
_cell_length_c 11.468(5)
_cell_measurement_temperature 293(2)
_cell_volume 1056.4(8)
_computing_structure_refinement 'SHELXL-2018/3 (Sheldrick, 2018)'
_diffrn_ambient_temperature 293(2)
_diffrn_measured_fraction_theta_full 0.970
_diffrn_measured_fraction_theta_max 0.953
_diffrn_radiation_type MoK\a
_diffrn_radiation_wavelength 0.71073
_diffrn_reflns_av_R_equivalents 0.0685
_diffrn_reflns_av_unetI/netI 0.1122
_diffrn_reflns_Laue_measured_fraction_full 0.970
_diffrn_reflns_Laue_measured_fraction_max 0.953
_diffrn_reflns_limit_h_max 12
_diffrn_reflns_limit_h_min -7
_diffrn_reflns_limit_k_max 11
_diffrn_reflns_limit_k_min -12
_diffrn_reflns_limit_l_max 14
_diffrn_reflns_limit_l_min -14
_diffrn_reflns_number 9516
_diffrn_reflns_point_group_measured_fraction_full 0.970
_diffrn_reflns_point_group_measured_fraction_max 0.953
_diffrn_reflns_theta_full 25.242
_diffrn_reflns_theta_max 27.528
_diffrn_reflns_theta_min 3.099
_exptl_absorpt_coefficient_mu 0.128
_exptl_crystal_density_diffrn 1.420
_exptl_crystal_F_000 462
_refine_diff_density_max 0.278
_refine_diff_density_min -0.272
_refine_diff_density_rms 0.071
_refine_ls_extinction_method none
_refine_ls_goodness_of_fit_ref 0.658
_refine_ls_hydrogen_treatment mixed
_refine_ls_matrix_type full
_refine_ls_number_parameters 296
_refine_ls_number_reflns 4624
_refine_ls_number_restraints 0
_refine_ls_restrained_S_all 0.658
_refine_ls_R_factor_all 0.0930
_refine_ls_R_factor_gt 0.0511
_refine_ls_shift/su_max 0.000
_refine_ls_shift/su_mean 0.000
_refine_ls_structure_factor_coef Fsqd
_refine_ls_weighting_details 'w=1/[\s^2^(Fo^2^)+(0.1318P)^2^] where P=(Fo^2^+2Fc^2^)/3'
_refine_ls_weighting_scheme calc
_refine_ls_wR_factor_gt 0.1321
_refine_ls_wR_factor_ref 0.1921
_reflns_Friedel_coverage 0.000
_reflns_number_gt 2107
_reflns_number_total 4624
_reflns_threshold_expression 'I > 2\s(I)'
_cod_data_source_file c9ob02711d2.cif
_cod_data_source_block shelx_CCDC1
_cod_depositor_comments 'Adding full bibliography for 7157345--7157346.cif.'
_cod_original_cell_volume 1056.4(7)
_cod_original_formula_sum 'C10.50 H10.50 N10.50 O10.50'
_cod_database_code 7157346
_shelx_shelxl_version_number 2018/3
_shelx_space_group_comment
;
The symmetry employed for this shelxl refinement is uniquely defined
by the following loop, which should always be used as a source of
symmetry information in preference to the above space-group names.
They are only intended as comments.
;

loop_
_space_group_symop_operation_xyz
'x, y, z'
'-x, -y, -z'

loop_
_atom_site_label
_atom_site_type_symbol
_atom_site_fract_x
_atom_site_fract_y
_atom_site_fract_z
_atom_site_U_iso_or_equiv
_atom_site_adp_type
_atom_site_occupancy
_atom_site_site_symmetry_order
_atom_site_calc_flag
_atom_site_refinement_flags_posn
_atom_site_refinement_flags_adp
O1 O 0.4680(2) 0.1396(2) 0.12738(17) 0.0680(6) Uani 1 1 d . .
N2 N 0.2006(2) -0.0870(2) 0.04626(17) 0.0517(5) Uani 1 1 d . .
C7AA C 0.3061(2) -0.2991(3) 0.09645(19) 0.0469(6) Uani 1 1 d . .
C9AA C 0.3244(3) -0.1570(3) 0.0747(2) 0.0497(6) Uani 1 1 d . .
H9AA H 0.395730 -0.138168 0.031683 0.060 Uiso 1 1 calc R U
C2BA C -0.0631(3) -0.2533(3) -0.3252(2) 0.0550(6) Uani 1 1 d . .
H2BA H -0.146774 -0.313738 -0.342034 0.066 Uiso 1 1 calc R U
C4BA C 0.4189(3) -0.3745(3) 0.1070(2) 0.0521(6) Uani 1 1 d . .
H4BA H 0.504328 -0.336266 0.097976 0.062 Uiso 1 1 calc R U
C4AA C -0.0738(2) -0.3065(3) -0.5503(2) 0.0492(6) Uani 1 1 d . .
C1 C 0.1805(3) -0.3584(3) 0.1093(2) 0.0556(6) Uani 1 1 d . .
H1 H 0.103254 -0.309746 0.100911 0.067 Uiso 1 1 calc R U
C6AA C 0.3063(2) -0.0356(2) 0.1669(2) 0.0479(6) Uani 1 1 d . .
C5AA C -0.0002(3) -0.1813(3) -0.2057(2) 0.0577(7) Uani 1 1 d . .
H5AA H -0.043234 -0.192132 -0.144086 0.069 Uiso 1 1 calc R U
C0AA C -0.0050(2) -0.2378(3) -0.4203(2) 0.0468(6) Uani 1 1 d . .
C0BA C 0.3483(2) 0.0742(3) 0.3767(2) 0.0473(6) Uani 1 1 d . .
C3 C 0.4060(3) -0.5059(3) 0.1309(2) 0.0602(7) Uani 1 1 d . .
H3 H 0.482032 -0.556024 0.137482 0.072 Uiso 1 1 calc R U
C4 C 0.4103(3) 0.0946(3) 0.1969(2) 0.0507(6) Uani 1 1 d . .
C5 C 0.4307(2) 0.1544(3) 0.3272(2) 0.0510(6) Uani 1 1 d . .
C6 C 0.2632(3) -0.0487(3) 0.2814(2) 0.0510(6) Uani 1 1 d . .
C3BA C -0.0720(3) -0.2364(3) -0.6441(2) 0.0596(7) Uani 1 1 d . .
H3BA H -0.028765 -0.145113 -0.624403 0.072 Uiso 1 1 calc R U
C1AA C 0.1261(3) -0.0931(3) -0.1768(2) 0.0527(6) Uani 1 1 d . .
C7 C -0.1408(2) -0.4422(3) -0.5836(2) 0.0558(6) Uani 1 1 d . .
H7 H -0.145996 -0.491133 -0.522630 0.067 Uiso 1 1 calc R U
C8 C -0.1993(3) -0.5048(3) -0.7056(2) 0.0617(7) Uani 1 1 d . .
H8 H -0.241855 -0.596408 -0.726469 0.074 Uiso 1 1 calc R U
C9 C 0.1671(3) -0.4887(3) 0.1345(3) 0.0643(7) Uani 1 1 d . .
H9 H 0.082087 -0.526836 0.144350 0.077 Uiso 1 1 calc R U
C10 C 0.2799(3) -0.5616(3) 0.1448(2) 0.0613(7) Uani 1 1 d . .
H10 H 0.270910 -0.649591 0.161323 0.074 Uiso 1 1 calc R U
C2AA C 0.1879(3) -0.0825(3) -0.2693(2) 0.0589(7) Uani 1 1 d . .
H2AA H 0.274683 -0.026468 -0.251231 0.071 Uiso 1 1 calc R U
C3AA C -0.1329(3) -0.2994(3) -0.7656(2) 0.0665(8) Uani 1 1 d . .
H3AA H -0.131434 -0.250210 -0.827187 0.080 Uiso 1 1 calc R U
C1BA C 0.3519(3) 0.1129(3) 0.4990(2) 0.0616(7) Uani 1 1 d . .
H1BA H 0.298493 0.058157 0.533678 0.074 Uiso 1 1 calc R U
C8AA C 0.1240(3) -0.1533(3) -0.3891(2) 0.0581(7) Uani 1 1 d . .
H8AA H 0.168660 -0.143909 -0.450075 0.070 Uiso 1 1 calc R U
C11 C 0.4349(3) 0.2326(3) 0.5693(3) 0.0752(9) Uani 1 1 d . .
H11 H 0.435010 0.260790 0.651094 0.090 Uiso 1 1 calc R U
C12 C 0.1903(4) -0.0042(3) -0.0496(2) 0.0614(7) Uani 1 1 d . .
C13 C 0.5153(3) 0.2756(3) 0.3991(3) 0.0683(8) Uani 1 1 d . .
H13 H 0.568937 0.330873 0.365043 0.082 Uiso 1 1 calc R U
C14 C -0.1956(3) -0.4334(3) -0.7966(2) 0.0672(8) Uani 1 1 d . .
H14 H -0.235576 -0.476096 -0.879131 0.081 Uiso 1 1 calc R U
C15 C 0.5183(3) 0.3117(3) 0.5195(3) 0.0784(9) Uani 1 1 d . .
H15 H 0.577083 0.390666 0.569155 0.094 Uiso 1 1 calc R U
H6A H 0.277(2) -0.130(3) 0.311(2) 0.048(7) Uiso 1 1 d . .
H6B H 0.156(3) -0.043(3) 0.271(2) 0.057(7) Uiso 1 1 d . .
H12A H 0.277(3) 0.046(3) -0.048(3) 0.077(9) Uiso 1 1 d . .
H12B H 0.118(3) 0.065(3) -0.031(3) 0.086(10) Uiso 1 1 d . .

loop_
_atom_site_aniso_label
_atom_site_aniso_U_11
_atom_site_aniso_U_22
_atom_site_aniso_U_33
_atom_site_aniso_U_23
_atom_site_aniso_U_13
_atom_site_aniso_U_12
O1 0.0832(12) 0.0604(13) 0.0607(11) 0.0069(10) 0.0300(10) -0.0068(10)
N2 0.0652(12) 0.0445(13) 0.0388(10) 0.0052(9) 0.0057(9) 0.0064(10)
C7AA 0.0554(13) 0.0460(15) 0.0333(11) 0.0008(10) 0.0080(9) 0.0042(11)
C9AA 0.0576(13) 0.0458(15) 0.0428(12) 0.0042(11) 0.0134(10) 0.0047(11)
C2BA 0.0570(13) 0.0578(17) 0.0476(14) 0.0102(12) 0.0119(11) 0.0045(12)
C4BA 0.0532(13) 0.0560(17) 0.0409(12) 0.0018(11) 0.0088(10) 0.0061(12)
C4AA 0.0504(12) 0.0492(16) 0.0456(13) 0.0091(11) 0.0089(10) 0.0091(11)
C1 0.0543(14) 0.0498(17) 0.0631(16) 0.0091(13) 0.0174(11) 0.0132(12)
C6AA 0.0570(13) 0.0413(14) 0.0399(12) 0.0037(10) 0.0093(10) 0.0018(11)
C5AA 0.0702(16) 0.0612(18) 0.0431(13) 0.0106(12) 0.0195(12) 0.0077(14)
C0AA 0.0534(13) 0.0436(14) 0.0430(12) 0.0090(10) 0.0110(10) 0.0125(11)
C0BA 0.0534(12) 0.0483(15) 0.0378(12) 0.0066(10) 0.0085(10) 0.0132(11)
C3 0.0657(15) 0.0595(19) 0.0500(14) 0.0053(13) 0.0077(12) 0.0190(14)
C4 0.0582(13) 0.0459(15) 0.0478(14) 0.0091(11) 0.0152(11) 0.0070(11)
C5 0.0549(13) 0.0454(15) 0.0461(13) 0.0041(11) 0.0065(10) 0.0064(11)
C6 0.0624(15) 0.0452(16) 0.0425(13) 0.0078(11) 0.0119(11) 0.0044(12)
C3BA 0.0727(16) 0.0551(18) 0.0474(14) 0.0109(12) 0.0116(12) 0.0054(13)
C1AA 0.0706(15) 0.0439(15) 0.0405(12) 0.0125(11) 0.0070(11) 0.0099(12)
C7 0.0552(13) 0.0522(17) 0.0557(15) 0.0108(12) 0.0070(11) 0.0105(12)
C8 0.0577(14) 0.0553(18) 0.0609(16) -0.0010(13) 0.0058(12) 0.0088(13)
C9 0.0628(16) 0.0552(19) 0.0731(19) 0.0156(15) 0.0167(14) 0.0015(14)
C10 0.0748(17) 0.0465(17) 0.0601(16) 0.0117(13) 0.0128(13) 0.0124(14)
C2AA 0.0633(14) 0.0565(18) 0.0502(14) 0.0069(12) 0.0104(12) -0.0008(13)
C3AA 0.0790(18) 0.076(2) 0.0450(14) 0.0133(14) 0.0157(13) 0.0170(16)
C1BA 0.0732(16) 0.0645(19) 0.0433(14) 0.0057(13) 0.0129(12) 0.0109(14)
C8AA 0.0661(15) 0.0600(18) 0.0469(14) 0.0093(12) 0.0177(11) 0.0006(13)
C11 0.090(2) 0.077(2) 0.0435(15) -0.0040(15) 0.0043(14) 0.0113(17)
C12 0.088(2) 0.0485(18) 0.0422(14) 0.0095(12) 0.0101(13) 0.0072(16)
C13 0.0705(17) 0.0561(19) 0.0646(18) 0.0002(14) 0.0082(14) -0.0044(14)
C14 0.0687(16) 0.074(2) 0.0458(15) -0.0016(14) 0.0025(12) 0.0108(15)
C15 0.086(2) 0.065(2) 0.0583(18) -0.0107(15) -0.0034(15) -0.0026(17)

loop_
_atom_type_symbol
_atom_type_description
_atom_type_scat_dispersion_real
_atom_type_scat_dispersion_imag
_atom_type_scat_source
C C 0.0033 0.0016 'International Tables Vol C Tables 4.2.6.8 and 6.1.1.4'
H H 0.0000 0.0000 'International Tables Vol C Tables 4.2.6.8 and 6.1.1.4'
N N 0.0061 0.0033 'International Tables Vol C Tables 4.2.6.8 and 6.1.1.4'
O O 0.0106 0.0060 'International Tables Vol C Tables 4.2.6.8 and 6.1.1.4'

loop_
_geom_angle_atom_site_label_1
_geom_angle_atom_site_label_2
_geom_angle_atom_site_label_3
_geom_angle
C9AA N2 C6AA 62.39(15)
C9AA N2 C12 117.3(2)
C6AA N2 C12 118.8(2)
C1 C7AA C4BA 118.4(2)
C1 C7AA C9AA 121.9(2)
C4BA C7AA C9AA 119.6(2)
N2 C9AA C7AA 118.9(2)
N2 C9AA C6AA 59.46(15)
C7AA C9AA C6AA 120.6(2)
C5AA C2BA C0AA 121.7(2)
C3 C4BA C7AA 120.9(2)
C3BA C4AA C7 117.6(2)
C3BA C4AA C0AA 120.2(2)
C7 C4AA C0AA 122.2(2)
C7AA C1 C9 121.1(2)
N2 C6AA C6 118.4(2)
N2 C6AA C4 123.6(2)
C6 C6AA C4 107.86(19)
N2 C6AA C9AA 58.15(15)
C6 C6AA C9AA 123.9(2)
C4 C6AA C9AA 118.1(2)
C2BA C5AA C1AA 120.7(2)
C2BA C0AA C8AA 116.9(2)
C2BA C0AA C4AA 123.2(2)
C8AA C0AA C4AA 119.9(2)
C1BA C0BA C5 119.7(2)
C1BA C0BA C6 129.2(2)
C5 C0BA C6 111.1(2)
C10 C3 C4BA 119.3(3)
O1 C4 C5 126.8(2)
O1 C4 C6AA 126.9(2)
C5 C4 C6AA 106.3(2)
C0BA C5 C13 120.5(2)
C0BA C5 C4 110.5(2)
C13 C5 C4 129.0(2)
C0BA C6 C6AA 104.2(2)
C3AA C3BA C4AA 121.1(3)
C2AA C1AA C5AA 118.0(2)
C2AA C1AA C12 120.3(2)
C5AA C1AA C12 121.6(2)
C8 C7 C4AA 120.8(2)
C14 C8 C7 120.4(3)
C10 C9 C1 119.6(3)
C9 C10 C3 120.7(3)
C1AA C2AA C8AA 121.3(2)
C14 C3AA C3BA 120.4(3)
C11 C1BA C0BA 119.5(3)
C2AA C8AA C0AA 121.3(2)
C1BA C11 C15 120.5(3)
N2 C12 C1AA 111.1(2)
C15 C13 C5 119.0(3)
C3AA C14 C8 119.6(3)
C13 C15 C11 120.7(3)

loop_
_geom_bond_atom_site_label_1
_geom_bond_atom_site_label_2
_geom_bond_distance
O1 C4 1.214(3)
N2 C9AA 1.451(3)
N2 C6AA 1.471(3)
N2 C12 1.475(3)
C7AA C1 1.376(3)
C7AA C4BA 1.386(3)
C7AA C9AA 1.482(4)
C9AA C6AA 1.514(3)
C2BA C5AA 1.380(3)
C2BA C0AA 1.382(3)
C4BA C3 1.385(4)
C4AA C3BA 1.385(3)
C4AA C7 1.389(3)
C4AA C0AA 1.476(3)
C1 C9 1.380(4)
C6AA C6 1.503(3)
C6AA C4 1.506(3)
C5AA C1AA 1.383(3)
C0AA C8AA 1.384(3)
C0BA C1BA 1.376(3)
C0BA C5 1.380(3)
C0BA C6 1.503(3)
C3 C10 1.372(4)
C4 C5 1.460(3)
C5 C13 1.392(3)
C3BA C3AA 1.372(4)
C1AA C2AA 1.367(4)
C1AA C12 1.508(3)
C7 C8 1.372(3)
C8 C14 1.370(4)
C9 C10 1.371(4)
C2AA C8AA 1.381(3)
C3AA C14 1.362(4)
C1BA C11 1.371(4)
C11 C15 1.380(4)
C13 C15 1.356(4)
